data_4346266
loop_
_publ_author_name
'Eichh\"ofer, Andreas'
'Buth, Gernot'
'Lebedkin, Sergei'
'K\"uhn, Michael'
'Weigend, Florian'

_publ_section_title
;
 Luminescence in phosphine-stabilized copper chalcogenide cluster
 molecules--a comparative study.
;
_journal_issue 19
_journal_name_full 'Inorganic chemistry'
_journal_page_first 9413
_journal_page_last 9422
_journal_paper_doi 10.1021/acs.inorgchem.5b01146
_journal_volume 54
_journal_year 2015
_chemical_formula_sum 'C116 H120 Cu12 P8 S6'
_chemical_formula_weight 2716.71
_space_group_crystal_system triclinic
_space_group_IT_number 2
_space_group_name_Hall '-P 1'
_space_group_name_H-M_alt 'P -1'
_atom_sites_solution_hydrogens geom
_audit_creation_method SHELXL-2014
_cell_angle_alpha 67.36(3)
_cell_angle_beta 72.51(3)
_cell_angle_gamma 79.80(3)
_cell_formula_units_Z 1
_cell_length_a 13.850(3)
_cell_length_b 14.115(3)
_cell_length_c 16.125(3)
_cell_measurement_reflns_used 38818
_cell_measurement_temperature 150(2)
_cell_measurement_theta_max 27.35
_cell_measurement_theta_min 1.42
_cell_volume 2768.1(12)
_computing_cell_refinement 'STOE X-AREA'
_computing_data_collection 'STOE X-AREA'
_computing_data_reduction 'STOE X-RED'
_computing_structure_refinement 'SHELXL-2014 (Sheldrick, 2014)'
_diffrn_ambient_temperature 150(2)
_diffrn_detector_area_resol_mean 6.67
_diffrn_measured_fraction_theta_full 0.999
_diffrn_measured_fraction_theta_max 0.999
_diffrn_measurement_device_type 'STOE IPDS 2T'
_diffrn_measurement_method 'rotation method'
_diffrn_radiation_type MoK\a
_diffrn_radiation_wavelength 0.71073
_diffrn_reflns_av_R_equivalents 0.0557
_diffrn_reflns_av_unetI/netI 0.0446
_diffrn_reflns_Laue_measured_fraction_full 0.999
_diffrn_reflns_Laue_measured_fraction_max 0.999
_diffrn_reflns_limit_h_max 17
_diffrn_reflns_limit_h_min -17
_diffrn_reflns_limit_k_max 17
_diffrn_reflns_limit_k_min -17
_diffrn_reflns_limit_l_max 20
_diffrn_reflns_limit_l_min -20
_diffrn_reflns_number 31269
_diffrn_reflns_point_group_measured_fraction_full 0.999
_diffrn_reflns_point_group_measured_fraction_max 0.999
_diffrn_reflns_theta_full 25.242
_diffrn_reflns_theta_max 26.371
_diffrn_reflns_theta_min 1.700
_diffrn_source 'sealed X-ray tube, 12 x 0.4 mm long-fine focus'
_exptl_absorpt_coefficient_mu 2.530
_exptl_absorpt_correction_T_max 0.8379
_exptl_absorpt_correction_T_min 0.4878
_exptl_absorpt_correction_type integration
_exptl_absorpt_process_details XRED-32
_exptl_crystal_colour red
_exptl_crystal_density_diffrn 1.630
_exptl_crystal_description 'rhombic plate'
_exptl_crystal_F_000 1380
_exptl_crystal_size_max 0.330
_exptl_crystal_size_mid 0.237
_exptl_crystal_size_min 0.070
_refine_diff_density_max 0.677
_refine_diff_density_min -1.101
_refine_diff_density_rms 0.106
_refine_ls_extinction_method none
_refine_ls_goodness_of_fit_ref 0.974
_refine_ls_hydrogen_treatment constr
_refine_ls_matrix_type full
_refine_ls_number_parameters 640
_refine_ls_number_reflns 11309
_refine_ls_number_restraints 0
_refine_ls_restrained_S_all 0.974
_refine_ls_R_factor_all 0.0444
_refine_ls_R_factor_gt 0.0337
_refine_ls_shift/su_max 0.001
_refine_ls_shift/su_mean 0.000
_refine_ls_structure_factor_coef Fsqd
_refine_ls_weighting_details 'w=1/[\s^2^(Fo^2^)+(0.0605P)^2^] where P=(Fo^2^+2Fc^2^)/3'
_refine_ls_weighting_scheme calc
_refine_ls_wR_factor_gt 0.0851
_refine_ls_wR_factor_ref 0.0907
_reflns_Friedel_coverage 0.000
_reflns_number_gt 9233
_reflns_number_total 11309
_reflns_threshold_expression 'I > 2\s(I)'
_cod_data_source_file ic5b01146_si_002.cif
_cod_data_source_block 1
_cod_original_cell_volume 2768.2(12)
_cod_database_code 4346266
_shelx_space_group_comment
; 
The symmetry employed for this shelxl refinement is uniquely defined 
by the following loop, which should always be used as a source of 
symmetry information in preference to the above space-group names. 
They are only intended as comments. 
;
_shelxl_version_number 2014-3

loop_
_space_group_symop_operation_xyz
'x, y, z'
'-x, -y, -z'

loop_
_atom_site_label
_atom_site_type_symbol
_atom_site_fract_x
_atom_site_fract_y
_atom_site_fract_z
_atom_site_U_iso_or_equiv
_atom_site_adp_type
_atom_site_occupancy
_atom_site_site_symmetry_order
_atom_site_calc_flag
_atom_site_refinement_flags_posn
_atom_site_refinement_flags_adp
Cu1 Cu 0.46138(2) 0.28242(2) 0.60586(2) 0.02339(8) Uani 1 1 d . .
Cu2 Cu 0.29373(2) 0.43827(3) 0.59825(2) 0.02404(8) Uani 1 1 d . .
Cu3 Cu 0.55543(2) 0.38525(3) 0.68007(2) 0.02393(8) Uani 1 1 d . .
Cu4 Cu 0.38235(2) 0.54113(3) 0.66850(2) 0.02373(8) Uani 1 1 d . .
Cu5 Cu 0.62061(2) 0.39152(3) 0.50935(2) 0.02610(9) Uani 1 1 d . .
Cu6 Cu 0.43841(2) 0.42018(3) 0.44701(2) 0.02661(9) Uani 1 1 d . .
S1 S 0.38810(5) 0.36946(5) 0.70356(4) 0.02117(13) Uani 1 1 d . .
S2 S 0.56377(5) 0.30302(5) 0.45270(4) 0.02584(15) Uani 1 1 d . .
S3 S 0.30703(5) 0.52716(5) 0.43688(4) 0.02598(14) Uani 1 1 d . .
P1 P 0.42770(5) 0.11447(5) 0.65237(4) 0.02376(15) Uani 1 1 d . .
P2 P 0.12294(5) 0.42228(6) 0.65276(4) 0.02700(16) Uani 1 1 d . .
P3 P 0.62023(5) 0.29714(6) 0.80597(4) 0.02460(15) Uani 1 1 d . .
P4 P 0.30880(5) 0.60129(6) 0.78727(4) 0.02543(15) Uani 1 1 d . .
C1 C 0.5393(2) 0.0243(2) 0.66234(17) 0.0289(6) Uani 1 1 d . .
C2 C 0.5477(2) -0.0742(2) 0.65833(19) 0.0358(7) Uani 1 1 d . .
H2 H 0.4946 -0.0961 0.6454 0.043 Uiso 1 1 calc R U
C3 C 0.6324(3) -0.1396(3) 0.6730(2) 0.0451(9) Uani 1 1 d . .
H3 H 0.6374 -0.2064 0.6702 0.054 Uiso 1 1 calc R U
C4 C 0.7096(3) -0.1087(3) 0.6917(2) 0.0507(10) Uani 1 1 d . .
H4 H 0.7671 -0.1546 0.7033 0.061 Uiso 1 1 calc R U
C5 C 0.7038(3) -0.0109(3) 0.6937(2) 0.0489(9) Uani 1 1 d . .
H5 H 0.7581 0.0109 0.7052 0.059 Uiso 1 1 calc R U
C6 C 0.6192(2) 0.0555(3) 0.6790(2) 0.0375(7) Uani 1 1 d . .
H6 H 0.6157 0.1227 0.6802 0.045 Uiso 1 1 calc R U
C7 C 0.3302(2) 0.0574(2) 0.75967(17) 0.0264(6) Uani 1 1 d . .
C8 C 0.3112(3) -0.0455(2) 0.7956(2) 0.0441(9) Uani 1 1 d . .
H8 H 0.3557 -0.0920 0.7694 0.053 Uiso 1 1 calc R U
C9 C 0.2277(3) -0.0818(3) 0.8693(2) 0.0515(10) Uani 1 1 d . .
H9 H 0.2150 -0.1526 0.8930 0.062 Uiso 1 1 calc R U
C10 C 0.1637(2) -0.0152(3) 0.9078(2) 0.0406(8) Uani 1 1 d . .
H10 H 0.1059 -0.0397 0.9576 0.049 Uiso 1 1 calc R U
C11 C 0.1829(2) 0.0869(3) 0.8748(2) 0.0380(7) Uani 1 1 d . .
H11 H 0.1391 0.1328 0.9022 0.046 Uiso 1 1 calc R U
C12 C 0.2667(2) 0.1226(2) 0.80108(19) 0.0315(6) Uani 1 1 d . .
H12 H 0.2803 0.1929 0.7789 0.038 Uiso 1 1 calc R U
C13 C 0.3788(2) 0.0931(2) 0.56663(19) 0.0334(6) Uani 1 1 d . .
H13A H 0.4167 0.1337 0.5033 0.040 Uiso 1 1 calc R U
H13B H 0.3917 0.0195 0.5737 0.040 Uiso 1 1 calc R U
C14 C 0.2658(2) 0.1230(2) 0.5768(2) 0.0347(7) Uani 1 1 d . .
H14A H 0.2282 0.0776 0.6380 0.042 Uiso 1 1 calc R U
H14B H 0.2457 0.1097 0.5285 0.042 Uiso 1 1 calc R U
C15 C 0.2330(2) 0.2344(2) 0.56886(19) 0.0326(6) Uani 1 1 d . .
H15A H 0.2685 0.2548 0.6037 0.039 Uiso 1 1 calc R U
H15B H 0.2525 0.2797 0.5028 0.039 Uiso 1 1 calc R U
C16 C 0.1188(2) 0.2485(3) 0.60719(19) 0.0357(7) Uani 1 1 d . .
H16A H 0.1013 0.2081 0.6746 0.043 Uiso 1 1 calc R U
H16B H 0.0845 0.2196 0.5774 0.043 Uiso 1 1 calc R U
C17 C 0.0763(2) 0.3600(3) 0.59293(19) 0.0341(7) Uani 1 1 d . .
H17A H 0.0014 0.3611 0.6150 0.041 Uiso 1 1 calc R U
H17B H 0.0938 0.4007 0.5255 0.041 Uiso 1 1 calc R U
C18 C 0.0455(2) 0.5448(3) 0.63238(18) 0.0360(7) Uani 1 1 d . .
C19 C -0.0605(3) 0.5482(3) 0.6567(2) 0.0487(9) Uani 1 1 d . .
H19 H -0.0941 0.4861 0.6841 0.058 Uiso 1 1 calc R U
C20 C -0.1162(3) 0.6420(4) 0.6406(3) 0.0689(15) Uani 1 1 d . .
H20 H -0.1883 0.6442 0.6575 0.083 Uiso 1 1 calc R U
C21 C -0.0676(4) 0.7330(4) 0.6000(3) 0.0694(15) Uani 1 1 d . .
H21 H -0.1061 0.7974 0.5887 0.083 Uiso 1 1 calc R U
C22 C 0.0361(4) 0.7295(3) 0.5765(2) 0.0591(11) Uani 1 1 d . .
H22 H 0.0695 0.7917 0.5485 0.071 Uiso 1 1 calc R U
C23 C 0.0931(3) 0.6354(3) 0.5931(2) 0.0425(8) Uani 1 1 d . .
H23 H 0.1651 0.6337 0.5773 0.051 Uiso 1 1 calc R U
C24 C 0.0679(2) 0.3557(2) 0.77673(17) 0.0277(6) Uani 1 1 d . .
C25 C 0.1137(2) 0.3663(2) 0.83849(18) 0.0315(6) Uani 1 1 d . .
H25 H 0.1726 0.4038 0.8150 0.038 Uiso 1 1 calc R U
C26 C 0.0742(2) 0.3225(3) 0.93424(19) 0.0356(7) Uani 1 1 d . .
H26 H 0.1056 0.3306 0.9758 0.043 Uiso 1 1 calc R U
C27 C -0.0110(2) 0.2672(2) 0.96828(19) 0.0335(7) Uani 1 1 d . .
H27 H -0.0383 0.2370 1.0335 0.040 Uiso 1 1 calc R U
C28 C -0.0563(2) 0.2557(2) 0.9083(2) 0.0346(7) Uani 1 1 d . .
H28 H -0.1146 0.2173 0.9323 0.042 Uiso 1 1 calc R U
C29 C -0.0180(2) 0.2997(3) 0.81255(19) 0.0327(6) Uani 1 1 d . .
H29 H -0.0504 0.2917 0.7717 0.039 Uiso 1 1 calc R U
C30 C 0.7322(2) 0.2079(2) 0.78899(18) 0.0276(6) Uani 1 1 d . .
C31 C 0.7599(2) 0.1264(2) 0.8611(2) 0.0348(7) Uani 1 1 d . .
H31 H 0.7181 0.1125 0.9226 0.042 Uiso 1 1 calc R U
C32 C 0.8478(3) 0.0643(3) 0.8451(2) 0.0406(7) Uani 1 1 d . .
H32 H 0.8657 0.0082 0.8955 0.049 Uiso 1 1 calc R U
C33 C 0.9092(2) 0.0837(3) 0.7566(2) 0.0400(7) Uani 1 1 d . .
H33 H 0.9707 0.0429 0.7457 0.048 Uiso 1 1 calc R U
C34 C 0.8806(2) 0.1634(3) 0.6835(2) 0.0409(8) Uani 1 1 d . .
H34 H 0.9218 0.1754 0.6220 0.049 Uiso 1 1 calc R U
C35 C 0.7932(2) 0.2256(3) 0.6984(2) 0.0349(7) Uani 1 1 d . .
H35 H 0.7745 0.2801 0.6475 0.042 Uiso 1 1 calc R U
C36 C 0.5366(2) 0.2170(2) 0.91132(18) 0.0286(6) Uani 1 1 d . .
C37 C 0.4627(2) 0.1708(2) 0.89977(19) 0.0315(6) Uani 1 1 d . .
H37 H 0.4554 0.1863 0.8391 0.038 Uiso 1 1 calc R U
C38 C 0.3997(2) 0.1026(3) 0.9757(2) 0.0381(7) Uani 1 1 d . .
H38 H 0.3506 0.0707 0.9668 0.046 Uiso 1 1 calc R U
C39 C 0.4093(3) 0.0815(3) 1.0644(2) 0.0410(8) Uani 1 1 d . .
H39 H 0.3666 0.0350 1.1166 0.049 Uiso 1 1 calc R U
C40 C 0.4798(3) 0.1273(3) 1.0772(2) 0.0404(8) Uani 1 1 d . .
H40 H 0.4853 0.1128 1.1383 0.048 Uiso 1 1 calc R U
C41 C 0.5438(2) 0.1952(2) 1.00162(18) 0.0342(7) Uani 1 1 d . .
H41 H 0.5925 0.2267 1.0114 0.041 Uiso 1 1 calc R U
C42 C 0.6718(2) 0.3804(2) 0.8439(2) 0.0311(6) Uani 1 1 d . .
H42A H 0.7049 0.3362 0.8938 0.037 Uiso 1 1 calc R U
H42B H 0.7249 0.4198 0.7910 0.037 Uiso 1 1 calc R U
C43 C 0.5938(2) 0.4565(2) 0.87984(19) 0.0330(6) Uani 1 1 d . .
H43A H 0.5402 0.4170 0.9321 0.040 Uiso 1 1 calc R U
H43B H 0.6278 0.4916 0.9048 0.040 Uiso 1 1 calc R U
C44 C 0.5435(2) 0.5379(2) 0.80841(19) 0.0319(6) Uani 1 1 d . .
H44A H 0.5028 0.5043 0.7879 0.038 Uiso 1 1 calc R U
H44B H 0.5964 0.5744 0.7534 0.038 Uiso 1 1 calc R U
C45 C 0.4749(2) 0.6156(2) 0.8487(2) 0.0322(6) Uani 1 1 d . .
H45A H 0.4382 0.5780 0.9135 0.039 Uiso 1 1 calc R U
H45B H 0.5181 0.6630 0.8510 0.039 Uiso 1 1 calc R U
C46 C 0.3974(2) 0.6795(2) 0.7956(2) 0.0316(6) Uani 1 1 d . .
H46A H 0.4337 0.7212 0.7321 0.038 Uiso 1 1 calc R U
H46B H 0.3576 0.7276 0.8268 0.038 Uiso 1 1 calc R U
C47 C 0.1989(2) 0.6921(2) 0.76965(19) 0.0305(6) Uani 1 1 d . .
C48 C 0.2116(3) 0.7915(3) 0.7073(3) 0.0479(9) Uani 1 1 d . .
H48 H 0.2781 0.8131 0.6747 0.057 Uiso 1 1 calc R U
C49 C 0.1283(3) 0.8604(3) 0.6917(4) 0.0670(12) Uani 1 1 d . .
H49 H 0.1380 0.9289 0.6494 0.080 Uiso 1 1 calc R U
C50 C 0.0320(3) 0.8295(4) 0.7375(3) 0.0613(11) Uani 1 1 d . .
H50 H -0.0250 0.8770 0.7278 0.074 Uiso 1 1 calc R U
C51 C 0.0181(3) 0.7299(4) 0.7973(3) 0.0524(10) Uani 1 1 d . .
H51 H -0.0487 0.7083 0.8282 0.063 Uiso 1 1 calc R U
C52 C 0.1003(2) 0.6613(3) 0.8126(2) 0.0413(8) Uani 1 1 d . .
H52 H 0.0899 0.5921 0.8529 0.050 Uiso 1 1 calc R U
C53 C 0.2690(2) 0.5169(2) 0.90866(18) 0.0287(6) Uani 1 1 d . .
C54 C 0.2097(2) 0.5533(3) 0.97856(19) 0.0344(7) Uani 1 1 d . .
H54 H 0.1840 0.6232 0.9630 0.041 Uiso 1 1 calc R U
C55 C 0.1881(3) 0.4874(3) 1.0709(2) 0.0421(8) Uani 1 1 d . .
H55 H 0.1455 0.5118 1.1180 0.050 Uiso 1 1 calc R U
C56 C 0.2282(3) 0.3875(3) 1.0940(2) 0.0399(8) Uani 1 1 d . .
H56 H 0.2157 0.3436 1.1574 0.048 Uiso 1 1 calc R U
C57 C 0.2870(3) 0.3500(3) 1.0250(2) 0.0386(7) Uani 1 1 d . .
H57 H 0.3141 0.2805 1.0412 0.046 Uiso 1 1 calc R U
C58 C 0.3061(2) 0.4145(2) 0.93284(19) 0.0322(6) Uani 1 1 d . .
H58 H 0.3449 0.3885 0.8857 0.039 Uiso 1 1 calc R U

loop_
_atom_site_aniso_label
_atom_site_aniso_U_11
_atom_site_aniso_U_22
_atom_site_aniso_U_33
_atom_site_aniso_U_23
_atom_site_aniso_U_13
_atom_site_aniso_U_12
Cu1 0.02415(17) 0.02503(17) 0.01620(14) -0.00627(12) 0.00114(12) -0.00327(13)
Cu2 0.01987(16) 0.02991(18) 0.01669(14) -0.00523(12) 0.00008(12) -0.00309(13)
Cu3 0.02091(16) 0.03034(18) 0.01552(14) -0.00545(12) -0.00026(12) -0.00323(13)
Cu4 0.02455(17) 0.02576(17) 0.01603(14) -0.00717(12) 0.00208(12) -0.00296(13)
Cu5 0.02511(17) 0.03080(18) 0.01708(15) -0.00611(13) 0.00083(12) -0.00513(14)
Cu6 0.02373(17) 0.03070(18) 0.01783(15) -0.00519(13) 0.00111(12) -0.00225(13)
S1 0.0197(3) 0.0252(3) 0.0147(3) -0.0061(2) 0.0004(2) -0.0023(2)
S2 0.0289(3) 0.0244(3) 0.0174(3) -0.0070(2) 0.0038(2) -0.0030(3)
S3 0.0209(3) 0.0338(4) 0.0168(3) -0.0036(3) -0.0012(2) -0.0046(3)
P1 0.0265(3) 0.0240(3) 0.0166(3) -0.0070(3) 0.0016(2) -0.0043(3)
P2 0.0182(3) 0.0403(4) 0.0172(3) -0.0082(3) 0.0007(2) -0.0027(3)
P3 0.0212(3) 0.0310(4) 0.0167(3) -0.0050(3) -0.0021(2) -0.0022(3)
P4 0.0272(3) 0.0270(4) 0.0184(3) -0.0102(3) 0.0024(3) -0.0021(3)
C1 0.0297(14) 0.0315(15) 0.0182(12) -0.0080(11) 0.0045(10) -0.0049(12)
C2 0.0392(17) 0.0362(16) 0.0260(13) -0.0131(12) 0.0026(12) -0.0019(13)
C3 0.050(2) 0.0364(18) 0.0368(16) -0.0147(14) 0.0030(15) 0.0051(15)
C4 0.0394(19) 0.057(2) 0.0417(18) -0.0159(17) -0.0056(15) 0.0180(17)
C5 0.0332(18) 0.064(2) 0.0444(18) -0.0173(17) -0.0081(14) 0.0011(16)
C6 0.0354(16) 0.0382(17) 0.0345(15) -0.0120(13) -0.0035(13) -0.0032(13)
C7 0.0272(14) 0.0285(14) 0.0188(12) -0.0061(10) -0.0011(10) -0.0041(11)
C8 0.049(2) 0.0287(16) 0.0374(16) -0.0108(13) 0.0163(14) -0.0087(14)
C9 0.055(2) 0.0361(18) 0.0443(19) -0.0101(15) 0.0164(16) -0.0159(16)
C10 0.0357(17) 0.0444(19) 0.0277(14) -0.0082(13) 0.0098(12) -0.0102(14)
C11 0.0356(16) 0.0369(17) 0.0307(14) -0.0116(13) 0.0077(13) -0.0052(13)
C12 0.0360(16) 0.0269(15) 0.0244(13) -0.0078(11) 0.0025(11) -0.0053(12)
C13 0.0388(16) 0.0357(16) 0.0260(13) -0.0134(12) -0.0050(12) -0.0033(13)
C14 0.0400(17) 0.0396(17) 0.0290(14) -0.0137(13) -0.0088(12) -0.0097(14)
C15 0.0260(14) 0.0437(17) 0.0257(13) -0.0101(12) -0.0042(11) -0.0054(12)
C16 0.0285(15) 0.056(2) 0.0237(13) -0.0164(13) 0.0001(11) -0.0125(14)
C17 0.0208(13) 0.056(2) 0.0240(13) -0.0154(13) -0.0014(11) -0.0039(13)
C18 0.0307(15) 0.0512(19) 0.0193(12) -0.0116(12) -0.0047(11) 0.0094(14)
C19 0.0313(17) 0.075(3) 0.0326(16) -0.0184(17) -0.0079(13) 0.0127(17)
C20 0.047(2) 0.114(4) 0.040(2) -0.038(2) -0.0170(17) 0.042(3)
C21 0.090(3) 0.075(3) 0.0359(19) -0.029(2) -0.025(2) 0.048(3)
C22 0.079(3) 0.053(2) 0.0390(18) -0.0224(17) -0.0129(18) 0.020(2)
C23 0.0464(19) 0.047(2) 0.0307(15) -0.0183(14) -0.0068(13) 0.0102(15)
C24 0.0217(13) 0.0374(16) 0.0193(12) -0.0096(11) 0.0011(10) -0.0026(11)
C25 0.0257(14) 0.0425(17) 0.0241(13) -0.0128(12) 0.0006(11) -0.0066(12)
C26 0.0337(16) 0.0502(19) 0.0216(13) -0.0154(13) 0.0003(11) -0.0059(14)
C27 0.0317(15) 0.0396(17) 0.0206(12) -0.0101(12) 0.0067(11) -0.0058(13)
C28 0.0274(15) 0.0423(17) 0.0273(14) -0.0110(13) 0.0066(11) -0.0118(13)
C29 0.0240(14) 0.0465(18) 0.0256(13) -0.0128(13) 0.0012(11) -0.0105(13)
C30 0.0228(13) 0.0329(15) 0.0250(13) -0.0094(11) -0.0030(10) -0.0043(11)
C31 0.0316(16) 0.0372(17) 0.0294(14) -0.0086(12) -0.0044(12) -0.0002(13)
C32 0.0377(17) 0.0402(18) 0.0401(17) -0.0097(14) -0.0145(14) 0.0039(14)
C33 0.0275(15) 0.0382(17) 0.0540(19) -0.0205(15) -0.0081(14) 0.0038(13)
C34 0.0284(15) 0.053(2) 0.0364(16) -0.0171(15) 0.0000(13) -0.0008(14)
C35 0.0286(15) 0.0403(17) 0.0272(14) -0.0086(12) -0.0003(11) -0.0009(13)
C36 0.0225(13) 0.0351(15) 0.0219(12) -0.0077(11) -0.0024(10) 0.0020(11)
C37 0.0315(15) 0.0332(16) 0.0223(12) -0.0039(11) -0.0048(11) -0.0007(12)
C38 0.0311(16) 0.0413(18) 0.0317(15) -0.0037(13) -0.0022(12) -0.0086(13)
C39 0.0407(18) 0.0384(17) 0.0262(14) -0.0010(13) 0.0035(13) -0.0044(14)
C40 0.0452(19) 0.0468(19) 0.0193(13) -0.0056(13) -0.0028(12) -0.0024(15)
C41 0.0353(16) 0.0410(17) 0.0208(13) -0.0082(12) -0.0037(11) -0.0015(13)
C42 0.0252(14) 0.0379(16) 0.0321(14) -0.0131(12) -0.0096(11) -0.0013(12)
C43 0.0343(15) 0.0417(17) 0.0272(13) -0.0144(12) -0.0098(12) -0.0044(13)
C44 0.0315(15) 0.0358(16) 0.0261(13) -0.0117(12) -0.0022(11) -0.0038(12)
C45 0.0333(15) 0.0375(16) 0.0310(14) -0.0196(13) -0.0054(12) -0.0031(12)
C46 0.0335(15) 0.0291(15) 0.0300(14) -0.0130(12) -0.0008(12) -0.0040(12)
C47 0.0327(15) 0.0329(15) 0.0273(13) -0.0163(12) -0.0031(11) -0.0007(12)
C48 0.0405(19) 0.0312(17) 0.071(2) -0.0152(17) -0.0179(17) -0.0016(14)
C49 0.062(3) 0.036(2) 0.110(4) -0.021(2) -0.043(3) 0.0069(18)
C50 0.044(2) 0.065(3) 0.099(3) -0.054(3) -0.034(2) 0.0216(19)
C51 0.0309(17) 0.080(3) 0.049(2) -0.032(2) -0.0068(15) 0.0057(18)
C52 0.0333(17) 0.058(2) 0.0296(14) -0.0160(14) -0.0022(12) -0.0046(15)
C53 0.0281(14) 0.0349(15) 0.0205(12) -0.0116(11) 0.0024(10) -0.0068(12)
C54 0.0342(16) 0.0397(17) 0.0241(13) -0.0136(12) 0.0006(11) 0.0014(13)
C55 0.0378(17) 0.060(2) 0.0237(14) -0.0177(14) 0.0032(12) -0.0057(15)
C56 0.0416(18) 0.050(2) 0.0211(13) -0.0047(13) -0.0006(12) -0.0165(15)
C57 0.0406(18) 0.0345(17) 0.0322(15) -0.0046(13) -0.0047(13) -0.0067(13)
C58 0.0333(15) 0.0329(15) 0.0258(13) -0.0114(12) 0.0002(11) -0.0022(12)

loop_
_atom_type_symbol
_atom_type_description
_atom_type_scat_dispersion_real
_atom_type_scat_dispersion_imag
_atom_type_scat_source
C C 0.0033 0.0016 'International Tables Vol C Tables 4.2.6.8 and 6.1.1.4'
H H 0.0000 0.0000 'International Tables Vol C Tables 4.2.6.8 and 6.1.1.4'
P P 0.1023 0.0942 'International Tables Vol C Tables 4.2.6.8 and 6.1.1.4'
S S 0.1246 0.1234 'International Tables Vol C Tables 4.2.6.8 and 6.1.1.4'
Cu Cu 0.3201 1.2651 'International Tables Vol C Tables 4.2.6.8 and 6.1.1.4'

loop_
_geom_angle_atom_site_label_1
_geom_angle_atom_site_label_2
_geom_angle_atom_site_label_3
_geom_angle
_geom_angle_site_symmetry_1
_geom_angle_site_symmetry_3
S1 Cu1 P1 118.54(4) . .
S1 Cu1 S2 142.65(3) . .
P1 Cu1 S2 98.66(4) . .
S1 Cu1 Cu6 101.13(3) . .
P1 Cu1 Cu6 122.56(3) . .
S2 Cu1 Cu6 51.16(3) . .
S1 Cu1 Cu5 98.48(3) . .
P1 Cu1 Cu5 135.86(3) . .
S2 Cu1 Cu5 50.70(3) . .
Cu6 Cu1 Cu5 66.84(3) . .
S1 Cu1 Cu3 51.02(2) . .
P1 Cu1 Cu3 131.95(3) . .
S2 Cu1 Cu3 106.68(3) . .
Cu6 Cu1 Cu3 105.01(3) . .
Cu5 Cu1 Cu3 56.23(2) . .
S1 Cu1 Cu2 50.36(3) . .
P1 Cu1 Cu2 118.82(3) . .
S2 Cu1 Cu2 109.90(4) . .
Cu6 Cu1 Cu2 58.74(3) . .
Cu5 Cu1 Cu2 102.87(3) . .
Cu3 Cu1 Cu2 90.05(2) . .
S1 Cu2 P2 117.16(4) . .
S1 Cu2 S3 142.32(3) . .
P2 Cu2 S3 100.51(5) . .
S1 Cu2 Cu5 102.08(3) . 2_666
P2 Cu2 Cu5 125.19(4) . 2_666
S3 Cu2 Cu5 51.82(3) . 2_666
S1 Cu2 Cu6 98.09(3) . .
P2 Cu2 Cu6 135.33(3) . .
S3 Cu2 Cu6 49.41(3) . .
Cu5 Cu2 Cu6 66.69(3) 2_666 .
S1 Cu2 Cu4 52.23(3) . .
P2 Cu2 Cu4 118.23(3) . .
S3 Cu2 Cu4 111.27(3) . .
Cu5 Cu2 Cu4 59.46(2) 2_666 .
Cu6 Cu2 Cu4 104.70(3) . .
S1 Cu2 Cu1 50.08(3) . .
P2 Cu2 Cu1 130.43(3) . .
S3 Cu2 Cu1 104.73(4) . .
Cu5 Cu2 Cu1 103.84(3) 2_666 .
Cu6 Cu2 Cu1 55.57(3) . .
Cu4 Cu2 Cu1 91.01(2) . .
S1 Cu3 P3 115.39(4) . .
S1 Cu3 S3 140.03(3) . 2_666
P3 Cu3 S3 104.53(4) . 2_666
S1 Cu3 Cu5 99.34(4) . .
P3 Cu3 Cu5 130.76(3) . .
S3 Cu3 Cu5 51.96(3) 2_666 .
S1 Cu3 Cu6 96.54(4) . 2_666
P3 Cu3 Cu6 135.76(3) . 2_666
S3 Cu3 Cu6 49.49(3) 2_666 2_666
Cu5 Cu3 Cu6 66.69(3) . 2_666
S1 Cu3 Cu1 50.70(3) . .
P3 Cu3 Cu1 121.49(3) . .
S3 Cu3 Cu1 109.49(3) 2_666 .
Cu5 Cu3 Cu1 57.54(3) . .
Cu6 Cu3 Cu1 102.25(3) 2_666 .
S1 Cu3 Cu4 49.17(3) . .
P3 Cu3 Cu4 127.34(3) . .
S3 Cu3 Cu4 104.19(4) 2_666 .
Cu5 Cu3 Cu4 101.64(4) . .
Cu6 Cu3 Cu4 54.79(3) 2_666 .
Cu1 Cu3 Cu4 88.05(2) . .
S1 Cu4 P4 116.97(4) . .
S1 Cu4 S2 143.19(3) . 2_666
P4 Cu4 S2 99.69(4) . 2_666
S1 Cu4 Cu6 99.77(4) . 2_666
P4 Cu4 Cu6 126.69(3) . 2_666
S2 Cu4 Cu6 51.37(4) 2_666 2_666
S1 Cu4 Cu5 100.45(4) . 2_666
P4 Cu4 Cu5 133.82(3) . 2_666
S2 Cu4 Cu5 50.49(3) 2_666 2_666
Cu6 Cu4 Cu5 66.55(3) 2_666 2_666
S1 Cu4 Cu2 52.58(3) . .
P4 Cu4 Cu2 127.96(3) . .
S2 Cu4 Cu2 107.49(3) 2_666 .
Cu6 Cu4 Cu2 104.76(3) 2_666 .
Cu5 Cu4 Cu2 57.21(3) 2_666 .
S1 Cu4 Cu3 49.52(3) . .
P4 Cu4 Cu3 120.69(3) . .
S2 Cu4 Cu3 109.43(4) 2_666 .
Cu6 Cu4 Cu3 58.10(3) 2_666 .
Cu5 Cu4 Cu3 103.82(4) 2_666 .
Cu2 Cu4 Cu3 90.89(2) . .
S2 Cu5 S3 174.22(3) . 2_666
S2 Cu5 Cu3 124.45(3) . .
S3 Cu5 Cu3 58.53(3) 2_666 .
S2 Cu5 Cu2 120.76(3) . 2_666
S3 Cu5 Cu2 58.90(3) 2_666 2_666
Cu3 Cu5 Cu2 110.88(3) . 2_666
S2 Cu5 Cu1 58.58(3) . .
S3 Cu5 Cu1 124.75(3) 2_666 .
Cu3 Cu5 Cu1 66.23(3) . .
Cu2 Cu5 Cu1 153.01(2) 2_666 .
S2 Cu5 Cu4 57.70(3) . 2_666
S3 Cu5 Cu4 122.22(3) 2_666 2_666
Cu3 Cu5 Cu4 154.54(2) . 2_666
Cu2 Cu5 Cu4 63.33(3) 2_666 2_666
Cu1 Cu5 Cu4 106.94(3) . 2_666
S2 Cu5 Cu6 48.21(3) . .
S3 Cu5 Cu6 137.27(3) 2_666 .
Cu3 Cu5 Cu6 104.64(3) . .
Cu2 Cu5 Cu6 101.57(3) 2_666 .
Cu1 Cu5 Cu6 56.35(2) . .
Cu4 Cu5 Cu6 55.97(3) 2_666 .
S2 Cu5 Cu6 138.35(3) . 2_666
S3 Cu5 Cu6 47.14(3) 2_666 2_666
Cu3 Cu5 Cu6 58.64(3) . 2_666
Cu2 Cu5 Cu6 58.61(2) 2_666 2_666
Cu1 Cu5 Cu6 102.61(3) . 2_666
Cu4 Cu5 Cu6 101.83(3) 2_666 2_666
Cu6 Cu5 Cu6 90.15(3) . 2_666
S3 Cu6 S2 174.19(3) . .
S3 Cu6 Cu4 123.64(3) . 2_666
S2 Cu6 Cu4 58.40(3) . 2_666
S3 Cu6 Cu1 122.42(4) . .
S2 Cu6 Cu1 58.73(3) . .
Cu4 Cu6 Cu1 108.72(4) 2_666 .
S3 Cu6 Cu2 57.06(3) . .
S2 Cu6 Cu2 124.43(3) . .
Cu4 Cu6 Cu2 150.45(2) 2_666 .
Cu1 Cu6 Cu2 65.69(3) . .
S3 Cu6 Cu3 56.66(4) . 2_666
S2 Cu6 Cu3 125.46(3) . 2_666
Cu4 Cu6 Cu3 67.11(4) 2_666 2_666
Cu1 Cu6 Cu3 152.48(2) . 2_666
Cu2 Cu6 Cu3 103.81(4) . 2_666
S3 Cu6 Cu5 137.88(3) . .
S2 Cu6 Cu5 47.90(3) . .
Cu4 Cu6 Cu5 57.47(2) 2_666 .
Cu1 Cu6 Cu5 56.81(3) . .
Cu2 Cu6 Cu5 100.89(2) . .
Cu3 Cu6 Cu5 103.81(4) 2_666 .
S3 Cu6 Cu5 48.05(3) . 2_666
S2 Cu6 Cu5 137.75(3) . 2_666
Cu4 Cu6 Cu5 101.87(3) 2_666 2_666
Cu1 Cu6 Cu5 102.52(3) . 2_666
Cu2 Cu6 Cu5 54.70(3) . 2_666
Cu3 Cu6 Cu5 54.66(2) 2_666 2_666
Cu5 Cu6 Cu5 89.85(3) . 2_666
Cu4 S1 Cu1 126.70(4) . .
Cu4 S1 Cu2 75.19(4) . .
Cu1 S1 Cu2 79.56(3) . .
Cu4 S1 Cu3 81.31(4) . .
Cu1 S1 Cu3 78.29(3) . .
Cu2 S1 Cu3 127.60(4) . .
Cu5 S2 Cu6 83.88(3) . .
Cu5 S2 Cu4 71.82(3) . 2_666
Cu6 S2 Cu4 70.23(4) . 2_666
Cu5 S2 Cu1 70.71(3) . .
Cu6 S2 Cu1 70.11(4) . .
Cu4 S2 Cu1 127.26(4) 2_666 .
Cu6 S3 Cu5 84.81(3) . 2_666
Cu6 S3 Cu3 73.84(4) . 2_666
Cu5 S3 Cu3 69.51(3) 2_666 2_666
Cu6 S3 Cu2 73.53(4) . .
Cu5 S3 Cu2 69.29(3) 2_666 .
Cu3 S3 Cu2 128.85(4) 2_666 .
C1 P1 C7 104.85(13) . .
C1 P1 C13 104.27(14) . .
C7 P1 C13 100.71(13) . .
C1 P1 Cu1 113.85(10) . .
C7 P1 Cu1 120.24(10) . .
C13 P1 Cu1 111.08(11) . .
C17 P2 C24 105.19(14) . .
C17 P2 C18 101.98(15) . .
C24 P2 C18 100.97(13) . .
C17 P2 Cu2 112.15(9) . .
C24 P2 Cu2 119.91(10) . .
C18 P2 Cu2 114.57(11) . .
C36 P3 C42 104.67(14) . .
C36 P3 C30 102.21(13) . .
C42 P3 C30 99.69(13) . .
C36 P3 Cu3 117.89(10) . .
C42 P3 Cu3 113.52(10) . .
C30 P3 Cu3 116.55(9) . .
C47 P4 C53 103.90(13) . .
C47 P4 C46 102.47(14) . .
C53 P4 C46 100.60(14) . .
C47 P4 Cu4 114.08(10) . .
C53 P4 Cu4 123.09(10) . .
C46 P4 Cu4 110.13(9) . .
C6 C1 C2 118.6(3) . .
C6 C1 P1 116.7(2) . .
C2 C1 P1 124.7(3) . .
C3 C2 C1 120.5(3) . .
C4 C3 C2 120.2(3) . .
C3 C4 C5 120.1(3) . .
C4 C5 C6 120.1(4) . .
C5 C6 C1 120.4(3) . .
C12 C7 C8 118.5(2) . .
C12 C7 P1 117.9(2) . .
C8 C7 P1 123.3(2) . .
C7 C8 C9 120.8(3) . .
C10 C9 C8 119.8(3) . .
C9 C10 C11 120.3(3) . .
C10 C11 C12 119.6(3) . .
C7 C12 C11 121.0(3) . .
C14 C13 P1 113.3(2) . .
C13 C14 C15 115.5(3) . .
C16 C15 C14 111.1(3) . .
C15 C16 C17 115.3(3) . .
C16 C17 P2 114.5(2) . .
C23 C18 C19 119.4(3) . .
C23 C18 P2 119.0(2) . .
C19 C18 P2 121.6(3) . .
C20 C19 C18 119.9(4) . .
C19 C20 C21 120.4(4) . .
C22 C21 C20 119.6(4) . .
C21 C22 C23 120.6(4) . .
C18 C23 C22 120.2(4) . .
C29 C24 C25 118.7(2) . .
C29 C24 P2 124.5(2) . .
C25 C24 P2 116.7(2) . .
C26 C25 C24 120.8(3) . .
C27 C26 C25 119.5(3) . .
C28 C27 C26 120.2(3) . .
C27 C28 C29 120.9(3) . .
C28 C29 C24 119.9(3) . .
C31 C30 C35 118.8(3) . .
C31 C30 P3 123.2(2) . .
C35 C30 P3 117.9(2) . .
C30 C31 C32 121.0(3) . .
C33 C32 C31 120.1(3) . .
C32 C33 C34 119.3(3) . .
C35 C34 C33 121.2(3) . .
C34 C35 C30 119.5(3) . .
C37 C36 C41 118.3(3) . .
C37 C36 P3 116.7(2) . .
C41 C36 P3 125.0(2) . .
C38 C37 C36 121.1(3) . .
C39 C38 C37 119.4(3) . .
C40 C39 C38 120.4(3) . .
C39 C40 C41 120.7(3) . .
C40 C41 C36 120.2(3) . .
C43 C42 P3 115.1(2) . .
C44 C43 C42 115.4(2) . .
C43 C44 C45 111.2(2) . .
C46 C45 C44 115.3(2) . .
C45 C46 P4 113.6(2) . .
C48 C47 C52 118.1(3) . .
C48 C47 P4 120.4(2) . .
C52 C47 P4 121.3(2) . .
C47 C48 C49 120.8(4) . .
C50 C49 C48 120.0(4) . .
C49 C50 C51 119.9(4) . .
C50 C51 C52 120.3(4) . .
C51 C52 C47 120.8(4) . .
C58 C53 C54 119.0(3) . .
C58 C53 P4 118.3(2) . .
C54 C53 P4 122.5(2) . .
C55 C54 C53 120.2(3) . .
C56 C55 C54 120.1(3) . .
C55 C56 C57 120.3(3) . .
C58 C57 C56 119.7(3) . .
C57 C58 C53 120.6(3) . .

loop_
_geom_bond_atom_site_label_1
_geom_bond_atom_site_label_2
_geom_bond_distance
_geom_bond_site_symmetry_2
Cu1 S1 2.2601(9) .
Cu1 P1 2.2830(10) .
Cu1 S2 2.3840(10) .
Cu1 Cu6 2.6228(11) .
Cu1 Cu5 2.6368(12) .
Cu1 Cu3 2.8599(8) .
Cu1 Cu2 2.8981(11) .
Cu2 S1 2.2693(10) .
Cu2 P2 2.2816(10) .
Cu2 S3 2.3789(10) .
Cu2 Cu5 2.5987(12) 2_666
Cu2 Cu6 2.7183(11) .
Cu2 Cu4 2.7624(8) .
Cu3 S1 2.2704(9) .
Cu3 P3 2.2868(11) .
Cu3 S3 2.3652(13) 2_666
Cu3 Cu5 2.5977(8) .
Cu3 Cu6 2.7192(12) 2_666
Cu3 Cu4 2.9507(11) .
Cu4 S1 2.2587(9) .
Cu4 P4 2.2802(10) .
Cu4 S2 2.3687(13) 2_666
Cu4 Cu6 2.6168(11) 2_666
Cu4 Cu5 2.6624(9) 2_666
Cu5 S2 2.1618(9) .
Cu5 S3 2.1839(9) 2_666
Cu5 Cu2 2.5987(12) 2_666
Cu5 Cu4 2.6624(9) 2_666
Cu5 Cu6 2.8969(9) .
Cu5 Cu6 2.9244(9) 2_666
Cu6 S3 2.1525(11) .
Cu6 S2 2.1723(11) .
Cu6 Cu4 2.6170(11) 2_666
Cu6 Cu3 2.7192(12) 2_666
Cu6 Cu5 2.9244(9) 2_666
S2 Cu4 2.3687(13) 2_666
S3 Cu5 2.1839(9) 2_666
S3 Cu3 2.3651(13) 2_666
P1 C1 1.825(3) .
P1 C7 1.837(3) .
P1 C13 1.848(3) .
P2 C17 1.830(3) .
P2 C24 1.831(3) .
P2 C18 1.835(3) .
P3 C36 1.819(3) .
P3 C42 1.839(3) .
P3 C30 1.840(3) .
P4 C47 1.824(3) .
P4 C53 1.828(3) .
P4 C46 1.854(3) .
C1 C6 1.390(5) .
C1 C2 1.400(4) .
C2 C3 1.379(5) .
C3 C4 1.373(6) .
C4 C5 1.380(6) .
C5 C6 1.384(5) .
C7 C12 1.378(4) .
C7 C8 1.383(4) .
C8 C9 1.388(4) .
C9 C10 1.370(5) .
C10 C11 1.375(5) .
C11 C12 1.389(4) .
C13 C14 1.523(4) .
C14 C15 1.525(5) .
C15 C16 1.523(4) .
C16 C17 1.533(5) .
C18 C23 1.377(5) .
C18 C19 1.398(5) .
C19 C20 1.383(6) .
C20 C21 1.388(7) .
C21 C22 1.368(7) .
C22 C23 1.393(5) .
C24 C29 1.393(4) .
C24 C25 1.395(4) .
C25 C26 1.394(4) .
C26 C27 1.383(4) .
C27 C28 1.370(5) .
C28 C29 1.391(4) .
C30 C31 1.381(4) .
C30 C35 1.401(4) .
C31 C32 1.388(4) .
C32 C33 1.374(5) .
C33 C34 1.383(5) .
C34 C35 1.380(4) .
C36 C37 1.397(4) .
C36 C41 1.399(4) .
C37 C38 1.391(4) .
C38 C39 1.389(5) .
C39 C40 1.364(5) .
C40 C41 1.393(4) .
C42 C43 1.532(4) .
C43 C44 1.521(4) .
C44 C45 1.529(4) .
C45 C46 1.521(4) .
C47 C48 1.381(5) .
C47 C52 1.394(4) .
C48 C49 1.388(5) .
C49 C50 1.371(6) .
C50 C51 1.372(6) .
C51 C52 1.375(5) .
C53 C58 1.389(4) .
C53 C54 1.396(4) .
C54 C55 1.391(4) .
C55 C56 1.371(5) .
C56 C57 1.391(4) .
C57 C58 1.384(4) .
